data_2224836
loop_
_publ_author_name
'Hueso-Ure\~na, Francisco'
'Ill\'an-Cabeza, Nuria A.'
'Jim\'enez-Pulido, Sonia B.'
'Moreno-Carretero, Miguel N.'

_publ_section_title
;(6-Acetyl-1,3,7-trimethyllumazine-\k^3^<i>O</i>^4^,<i>N</i>^5^,<i>O</i>^6^)bis(triphenylphosphine-\k<i>P</i>)copper(I)
 hexafluoridophosphate
;
_journal_coeditor_code BG2316
_journal_issue 2
_journal_name_full 'Acta Crystallographica Section E'
_journal_page_first m145
_journal_page_last m146
_journal_paper_doi 10.1107/S1600536810000735
_journal_volume 66
_journal_year 2010
_chemical_formula_iupac '[Cu (C11 H12 N4 O3) (C18 H15 P)2] P F6'
_chemical_formula_moiety 'C47 H42 Cu N4 O3 P2 +, F6 P -'
_chemical_formula_sum 'C47 H42 Cu F6 N4 O3 P3'
_chemical_formula_weight 981.3
_chemical_name_systematic
;
(6-Acetyl-1,3,7-trimethyllumazine-
\k^3^<i>O</i>^4^,<i>N</i>^5^,<i>O</i>^6^)bis(triphenylphosphine-
\k<i>P</i>)copper(I) hexafluorophosphate
;
_space_group_IT_number 9
_symmetry_cell_setting monoclinic
_symmetry_space_group_name_Hall 'C -2yc'
_symmetry_space_group_name_H-M 'C 1 c 1'
_atom_sites_solution_hydrogens geom
_atom_sites_solution_primary direct
_atom_sites_solution_secondary difmap
_audit_conform_dict_name cif_core.dic
_audit_conform_dict_version 2.3
_audit_creation_method 'WinGX routine CIF_UPDATE'
_cell_angle_alpha 90
_cell_angle_beta 92.666(10)
_cell_angle_gamma 90
_cell_formula_units_Z 4
_cell_length_a 10.2627(13)
_cell_length_b 26.890(3)
_cell_length_c 15.5387(15)
_cell_measurement_reflns_used 54
_cell_measurement_temperature 293(2)
_cell_measurement_theta_max 27.51
_cell_measurement_theta_min 1.51
_cell_volume 4283.5(8)
_computing_cell_refinement 'DIRAX/LSQ (Duisenberg, 1992)'
_computing_data_collection 'COLLECT (Nonius, 1998)'
_computing_data_reduction 'EvalCCD (Duisenberg <i>et al.</i>, 2003)'
_computing_molecular_graphics 'Mercury (Macrae <i>et al.</i>,  2006)'
_computing_publication_material 'WinGX (Farrugia, 1999)'
_computing_structure_refinement 'SHELXL97 (Sheldrick, 2008)'
_computing_structure_solution 'SIR92 (Altomare <i>et al.</i>,  1994)'
_diffrn_ambient_temperature 293(2)
_diffrn_detector_area_resol_mean 9
_diffrn_measured_fraction_theta_full 0.998
_diffrn_measured_fraction_theta_max 0.998
_diffrn_measurement_device '95mm CCD camera on \k-goniostat'
_diffrn_measurement_device_type 'Nonius KappaCCD'
_diffrn_measurement_method 'CCD rotation images, thick slices'
_diffrn_radiation_monochromator graphite
_diffrn_radiation_type MoK\a
_diffrn_radiation_wavelength 0.71073
_diffrn_reflns_av_R_equivalents 0.066
_diffrn_reflns_limit_h_max 13
_diffrn_reflns_limit_h_min -13
_diffrn_reflns_limit_k_max 34
_diffrn_reflns_limit_k_min -34
_diffrn_reflns_limit_l_max 20
_diffrn_reflns_limit_l_min -20
_diffrn_reflns_number 32442
_diffrn_reflns_theta_full 27.51
_diffrn_reflns_theta_max 27.51
_diffrn_reflns_theta_min 1.51
_exptl_absorpt_coefficient_mu 0.697
_exptl_absorpt_correction_T_max 0.9088
_exptl_absorpt_correction_T_min 0.8396
_exptl_absorpt_correction_type multi-scan
_exptl_absorpt_process_details '(SADABS; Sheldrick, 2003)'
_exptl_crystal_colour red
_exptl_crystal_density_diffrn 1.522
_exptl_crystal_density_method 'not measured'
_exptl_crystal_description prism
_exptl_crystal_F_000 2016
_exptl_crystal_size_max 0.26
_exptl_crystal_size_mid 0.14
_exptl_crystal_size_min 0.14
_refine_diff_density_max 0.441
_refine_diff_density_min -0.453
_refine_ls_abs_structure_details 'Flack (1983)'
_refine_ls_abs_structure_Flack 0.05(2)
_refine_ls_extinction_method none
_refine_ls_goodness_of_fit_ref 1.037
_refine_ls_hydrogen_treatment constr
_refine_ls_matrix_type full
_refine_ls_number_parameters 581
_refine_ls_number_reflns 9626
_refine_ls_number_restraints 2
_refine_ls_restrained_S_all 1.037
_refine_ls_R_factor_all 0.1006
_refine_ls_R_factor_gt 0.0486
_refine_ls_shift/su_max 0
_refine_ls_shift/su_mean 0
_refine_ls_structure_factor_coef Fsqd
_refine_ls_weighting_details 'calc w=1/[\s^2^(Fo^2^)+(0.0499P)^2^] where P=(Fo^2^+2Fc^2^)/3'
_refine_ls_weighting_scheme calc
_refine_ls_wR_factor_gt 0.0905
_refine_ls_wR_factor_ref 0.1131
_reflns_number_gt 6616
_reflns_number_total 9626
_reflns_threshold_expression I>2\s(I)
_cod_data_source_file bg2316.cif
_cod_data_source_block I
_cod_original_sg_symbol_H-M 'C c'
_cod_database_code 2224836
_cod_database_fobs_code 2224836

loop_
_symmetry_equiv_pos_as_xyz
'x, y, z'
'x, -y, z+1/2'
'x+1/2, y+1/2, z'
'x+1/2, -y+1/2, z+1/2'

loop_
_atom_site_type_symbol
_atom_site_label
_atom_site_fract_x
_atom_site_fract_y
_atom_site_fract_z
_atom_site_U_iso_or_equiv
_atom_site_adp_type
_atom_site_calc_flag
_atom_site_refinement_flags
_atom_site_occupancy
_atom_site_disorder_assembly
_atom_site_disorder_group
Cu Cu 0.22607(4) 0.126244(17) 0.60587(3) 0.02174(14) Uani d . 1 . .
N N1 0.2716(3) -0.06843(13) 0.5940(2) 0.0202(8) Uani d . 1 . .
C C1 0.3402(5) -0.11563(17) 0.5769(3) 0.0339(13) Uani d . 1 . .
C C2 0.1484(4) -0.07141(17) 0.6241(3) 0.0238(10) Uani d . 1 . .
O O2 0.0929(3) -0.11007(12) 0.6336(2) 0.0290(8) Uani d . 1 . .
N N3 0.0876(3) -0.02665(13) 0.6427(2) 0.0207(8) Uani d . 1 . .
C C3 -0.0435(4) -0.03073(18) 0.6760(3) 0.0285(11) Uani d . 1 . .
C C4 0.1403(4) 0.01970(16) 0.6319(3) 0.0199(10) Uani d . 1 . .
O O4 0.0815(3) 0.05801(11) 0.6478(2) 0.0250(7) Uani d . 1 . .
C C4A 0.2728(4) 0.01959(16) 0.6034(3) 0.0170(9) Uani d . 1 . .
N N5 0.3348(3) 0.06312(13) 0.6001(2) 0.0203(8) Uani d . 1 . .
C C6 0.4595(4) 0.06272(16) 0.5819(3) 0.0193(9) Uani d . 1 . .
C C61 0.5246(4) 0.11170(17) 0.5938(3) 0.0230(10) Uani d . 1 . .
O O61 0.4605(3) 0.14889(11) 0.5807(2) 0.0284(7) Uani d . 1 . .
C C62 0.6600(4) 0.11408(18) 0.6316(3) 0.0355(12) Uani d . 1 . .
C C7 0.5198(4) 0.01815(17) 0.5577(3) 0.0230(10) Uani d . 1 . .
C C71 0.6574(4) 0.01566(18) 0.5317(3) 0.0330(12) Uani d . 1 . .
N N8 0.4553(4) -0.02503(14) 0.5563(2) 0.0238(9) Uani d . 1 . .
C C8A 0.3351(4) -0.02434(16) 0.5839(3) 0.0202(10) Uani d . 1 . .
P P1 0.11399(10) 0.13528(4) 0.47983(7) 0.0193(2) Uani d . 1 . .
C C1P 0.0969(4) 0.07510(15) 0.4299(3) 0.0192(9) Uani d . 1 . .
C C2P -0.0028(4) 0.04297(16) 0.4482(3) 0.0256(11) Uani d . 1 . .
C C3P -0.0016(5) -0.00556(17) 0.4194(3) 0.0316(12) Uani d . 1 . .
C C4P 0.0995(5) -0.02251(17) 0.3736(3) 0.0298(11) Uani d . 1 . .
C C5P 0.2003(4) 0.00815(17) 0.3557(3) 0.0271(11) Uani d . 1 . .
C C6P 0.1985(4) 0.05694(16) 0.3826(3) 0.0243(10) Uani d . 1 . .
C C1Q 0.1852(4) 0.17328(15) 0.3980(3) 0.0205(10) Uani d . 1 . .
C C2Q 0.2899(4) 0.20335(16) 0.4201(3) 0.0237(10) Uani d . 1 . .
C C3Q 0.3385(4) 0.23579(18) 0.3614(3) 0.0300(11) Uani d . 1 . .
C C4Q 0.2840(4) 0.23803(17) 0.2787(3) 0.0289(11) Uani d . 1 . .
C C5Q 0.1812(4) 0.20761(17) 0.2558(3) 0.0274(11) Uani d . 1 . .
C C6Q 0.1318(4) 0.17536(16) 0.3149(3) 0.0231(10) Uani d . 1 . .
C C1R -0.0479(4) 0.16222(16) 0.4829(3) 0.0191(9) Uani d . 1 . .
C C2R -0.1535(4) 0.14940(18) 0.4283(3) 0.0264(11) Uani d . 1 . .
C C3R -0.2694(4) 0.17489(18) 0.4320(3) 0.0315(12) Uani d . 1 . .
C C4R -0.2812(5) 0.21349(17) 0.4890(3) 0.0326(12) Uani d . 1 . .
C C5R -0.1797(4) 0.22681(17) 0.5421(3) 0.0278(11) Uani d . 1 . .
C C6R -0.0628(4) 0.20129(16) 0.5402(3) 0.0256(10) Uani d . 1 . .
P P2 0.23582(10) 0.17405(4) 0.72188(7) 0.0191(2) Uani d . 1 . .
C C1S 0.2300(4) 0.24038(15) 0.6999(3) 0.0205(9) Uani d . 1 . .
C C2S 0.3286(5) 0.26168(17) 0.6541(3) 0.0287(11) Uani d . 1 . .
C C3S 0.3284(5) 0.31132(18) 0.6367(3) 0.0357(12) Uani d . 1 . .
C C4S 0.2258(5) 0.34057(17) 0.6621(3) 0.0365(12) Uani d . 1 . .
C C5S 0.1278(5) 0.31999(17) 0.7051(3) 0.0317(12) Uani d . 1 . .
C C6S 0.1294(4) 0.27024(17) 0.7250(3) 0.0267(11) Uani d . 1 . .
C C1T 0.1076(4) 0.16277(15) 0.7964(3) 0.0195(9) Uani d . 1 . .
C C2T -0.0107(4) 0.14380(16) 0.7660(3) 0.0228(10) Uani d . 1 . .
C C3T -0.1053(4) 0.13098(17) 0.8232(3) 0.0260(10) Uani d . 1 . .
C C4T -0.0799(4) 0.13703(17) 0.9103(3) 0.0291(11) Uani d . 1 . .
C C5T 0.0370(4) 0.15600(17) 0.9411(3) 0.0278(11) Uani d . 1 . .
C C6T 0.1297(4) 0.16895(15) 0.8839(3) 0.0228(10) Uani d . 1 . .
C C1U 0.3795(4) 0.16716(16) 0.7928(3) 0.0207(10) Uani d . 1 . .
C C2U 0.4230(4) 0.11905(17) 0.8091(3) 0.0252(10) Uani d . 1 . .
C C3U 0.5174(5) 0.10979(19) 0.8722(3) 0.0338(12) Uani d . 1 . .
C C4U 0.5729(4) 0.1486(2) 0.9180(3) 0.0333(12) Uani d . 1 . .
C C5U 0.5342(4) 0.19633(19) 0.9008(3) 0.0318(12) Uani d . 1 . .
C C6U 0.4372(4) 0.20573(17) 0.8385(3) 0.0260(11) Uani d . 1 . .
P P3 0.58388(12) -0.03276(5) 0.78832(8) 0.0276(3) Uani d . 1 . .
F F1 0.6892(3) 0.00507(12) 0.82619(19) 0.0503(8) Uani d . 1 . .
F F2 0.6615(3) -0.07689(12) 0.8341(2) 0.0613(10) Uani d . 1 . .
F F3 0.6624(3) -0.04046(13) 0.70555(19) 0.0535(9) Uani d . 1 . .
F F4 0.5035(3) -0.02591(12) 0.87252(18) 0.0495(8) Uani d . 1 . .
F F5 0.5034(3) 0.01136(10) 0.74542(18) 0.0427(8) Uani d . 1 . .
F F6 0.4772(3) -0.07066(11) 0.7511(2) 0.0519(8) Uani d . 1 . .
H H1A 0.3312 -0.1233 0.5166 0.051 Uiso calc R 1 . .
H H1B 0.3029 -0.142 0.6094 0.051 Uiso calc R 1 . .
H H1C 0.431 -0.1122 0.5937 0.051 Uiso calc R 1 . .
H H3A -0.0755 0.0018 0.689 0.043 Uiso calc R 1 . .
H H3B -0.0399 -0.0506 0.7274 0.043 Uiso calc R 1 . .
H H3C -0.101 -0.0461 0.6334 0.043 Uiso calc R 1 . .
H H62A 0.7204 0.1136 0.5863 0.053 Uiso calc R 1 . .
H H62B 0.6759 0.086 0.6687 0.053 Uiso calc R 1 . .
H H62C 0.6713 0.1442 0.6644 0.053 Uiso calc R 1 . .
H H71A 0.715 0.0161 0.5822 0.05 Uiso calc R 1 . .
H H71B 0.6756 0.0438 0.4961 0.05 Uiso calc R 1 . .
H H71C 0.6704 -0.0144 0.5 0.05 Uiso calc R 1 . .
H H2P -0.0713 0.0541 0.4802 0.031 Uiso calc R 1 . .
H H3P -0.0701 -0.0268 0.4312 0.038 Uiso calc R 1 . .
H H4P 0.0997 -0.0553 0.3545 0.036 Uiso calc R 1 . .
H H5P 0.2699 -0.0038 0.3254 0.033 Uiso calc R 1 . .
H H6P 0.2662 0.0781 0.3689 0.029 Uiso calc R 1 . .
H H2Q 0.3282 0.2017 0.4755 0.028 Uiso calc R 1 . .
H H3Q 0.4085 0.2563 0.3775 0.036 Uiso calc R 1 . .
H H4Q 0.3167 0.26 0.2389 0.035 Uiso calc R 1 . .
H H5Q 0.1446 0.2087 0.1999 0.033 Uiso calc R 1 . .
H H6Q 0.0619 0.1548 0.2987 0.028 Uiso calc R 1 . .
H H2R -0.1459 0.1235 0.3891 0.032 Uiso calc R 1 . .
H H3R -0.3402 0.1659 0.3958 0.038 Uiso calc R 1 . .
H H4R -0.3598 0.2306 0.491 0.039 Uiso calc R 1 . .
H H5R -0.1882 0.2532 0.5801 0.033 Uiso calc R 1 . .
H H6R 0.0065 0.2104 0.5776 0.031 Uiso calc R 1 . .
H H2S 0.3956 0.2418 0.6351 0.034 Uiso calc R 1 . .
H H3S 0.3967 0.3255 0.608 0.043 Uiso calc R 1 . .
H H4S 0.2244 0.3744 0.6496 0.044 Uiso calc R 1 . .
H H5S 0.0587 0.3397 0.7214 0.038 Uiso calc R 1 . .
H H6S 0.0622 0.2566 0.7556 0.032 Uiso calc R 1 . .
H H2T -0.0272 0.1396 0.7071 0.027 Uiso calc R 1 . .
H H3T -0.1852 0.1184 0.8027 0.031 Uiso calc R 1 . .
H H4T -0.1428 0.1281 0.9487 0.035 Uiso calc R 1 . .
H H5T 0.0535 0.1601 1 0.033 Uiso calc R 1 . .
H H6T 0.2088 0.1821 0.9047 0.027 Uiso calc R 1 . .
H H2U 0.3876 0.0928 0.7768 0.03 Uiso calc R 1 . .
H H3U 0.5438 0.0773 0.884 0.041 Uiso calc R 1 . .
H H4U 0.6371 0.1423 0.9609 0.04 Uiso calc R 1 . .
H H5U 0.5734 0.2226 0.9312 0.038 Uiso calc R 1 . .
H H6U 0.4108 0.2383 0.8273 0.031 Uiso calc R 1 . .

loop_
_atom_site_aniso_label
_atom_site_aniso_U_11
_atom_site_aniso_U_22
_atom_site_aniso_U_33
_atom_site_aniso_U_12
_atom_site_aniso_U_13
_atom_site_aniso_U_23
Cu 0.0251(3) 0.0193(3) 0.0208(3) 0.0017(3) 0.0003(2) -0.0014(3)
P1 0.0198(6) 0.0182(6) 0.0201(6) -0.0016(5) 0.0019(5) -0.0011(5)
P3 0.0303(7) 0.0282(7) 0.0240(7) 0.0092(6) -0.0019(5) 0.0004(6)
P2 0.0207(6) 0.0170(6) 0.0197(6) -0.0007(5) 0.0016(5) -0.0002(5)
F5 0.0552(18) 0.0388(18) 0.0334(17) 0.0198(15) -0.0044(14) -0.0035(14)
F4 0.0354(17) 0.085(2) 0.0288(16) 0.0019(16) 0.0031(13) 0.0025(16)
O2 0.0344(19) 0.0212(17) 0.0312(19) -0.0059(16) -0.0004(15) 0.0040(15)
F3 0.0449(18) 0.077(2) 0.0400(19) 0.0188(17) 0.0119(15) -0.0074(17)
F1 0.0419(18) 0.058(2) 0.050(2) -0.0132(16) -0.0049(14) -0.0048(17)
O4 0.0258(17) 0.0189(17) 0.0309(19) 0.0019(14) 0.0061(14) 0.0000(14)
F2 0.074(2) 0.047(2) 0.061(2) 0.0180(18) -0.0148(19) 0.0068(17)
O61 0.0243(17) 0.0264(18) 0.035(2) -0.0006(15) 0.0027(14) 0.0011(15)
F6 0.0561(19) 0.0426(19) 0.056(2) -0.0042(15) -0.0058(17) -0.0024(15)
N3 0.021(2) 0.018(2) 0.023(2) -0.0033(16) -0.0001(16) 0.0019(16)
N1 0.0220(19) 0.0152(19) 0.024(2) -0.0008(15) 0.0026(16) -0.0012(16)
N8 0.027(2) 0.027(2) 0.018(2) -0.0007(18) 0.0017(16) -0.0039(17)
N5 0.0235(19) 0.021(2) 0.0162(19) -0.0047(17) 0.0012(16) 0.0013(16)
C8A 0.023(2) 0.023(3) 0.015(2) 0.000(2) -0.0001(18) -0.0029(19)
C6U 0.022(2) 0.025(3) 0.031(3) -0.006(2) 0.006(2) -0.007(2)
C2U 0.025(2) 0.028(3) 0.023(2) 0.002(2) 0.002(2) -0.002(2)
C7 0.022(2) 0.033(3) 0.014(2) 0.005(2) 0.0009(18) 0.004(2)
C1Q 0.018(2) 0.021(2) 0.023(2) 0.0025(19) 0.0026(18) 0.0007(19)
C1U 0.019(2) 0.024(2) 0.020(2) -0.0006(19) 0.0050(18) -0.002(2)
C1R 0.018(2) 0.022(2) 0.018(2) 0.0008(19) 0.0022(18) 0.0086(19)
C1P 0.018(2) 0.022(2) 0.018(2) 0.0010(19) -0.0003(18) 0.0009(19)
C5S 0.043(3) 0.027(3) 0.025(3) 0.009(2) 0.002(2) 0.002(2)
C2T 0.022(2) 0.020(2) 0.026(3) 0.0031(19) 0.001(2) 0.0044(19)
C4A 0.017(2) 0.020(2) 0.013(2) 0.0008(18) -0.0021(18) 0.0005(18)
C4 0.025(2) 0.021(2) 0.013(2) -0.001(2) -0.0026(18) -0.0015(19)
C71 0.022(2) 0.041(3) 0.036(3) 0.003(2) 0.003(2) 0.001(2)
C6Q 0.026(2) 0.021(2) 0.022(3) -0.0061(19) 0.0000(19) -0.0009(19)
C2Q 0.021(2) 0.025(2) 0.025(2) -0.001(2) -0.0004(19) -0.004(2)
C6R 0.030(3) 0.023(2) 0.024(3) 0.003(2) 0.000(2) 0.004(2)
C2 0.031(3) 0.024(3) 0.017(2) 0.002(2) -0.003(2) 0.002(2)
C3Q 0.030(3) 0.029(3) 0.031(3) -0.011(2) 0.005(2) 0.001(2)
C1T 0.021(2) 0.014(2) 0.024(2) 0.0045(18) 0.0005(18) 0.0039(19)
C5Q 0.034(3) 0.028(3) 0.020(2) -0.003(2) 0.003(2) 0.002(2)
C6S 0.028(2) 0.022(3) 0.029(3) 0.001(2) 0.003(2) 0.003(2)
C5R 0.034(3) 0.024(2) 0.026(3) 0.007(2) 0.010(2) 0.004(2)
C4T 0.023(2) 0.035(3) 0.030(3) 0.006(2) 0.010(2) 0.007(2)
C2S 0.033(3) 0.026(3) 0.028(3) 0.000(2) 0.008(2) 0.005(2)
C5T 0.027(3) 0.036(3) 0.020(2) 0.008(2) 0.004(2) 0.003(2)
C6 0.017(2) 0.026(2) 0.015(2) 0.0037(19) -0.0016(17) 0.0050(19)
C1S 0.022(2) 0.019(2) 0.020(2) -0.0030(19) -0.0022(18) -0.0006(18)
C6T 0.023(2) 0.021(2) 0.025(2) 0.0044(19) -0.0020(19) 0.001(2)
C62 0.028(3) 0.032(3) 0.046(3) -0.008(2) -0.008(2) 0.008(2)
C1 0.036(3) 0.018(3) 0.048(3) 0.006(2) 0.005(2) -0.002(2)
C3P 0.027(3) 0.030(3) 0.038(3) -0.008(2) 0.004(2) -0.003(2)
C4Q 0.029(3) 0.025(3) 0.034(3) -0.004(2) 0.010(2) 0.005(2)
C2P 0.024(2) 0.024(3) 0.029(3) 0.002(2) 0.007(2) -0.002(2)
C4R 0.034(3) 0.028(3) 0.037(3) 0.012(2) 0.009(2) 0.012(2)
C5U 0.021(2) 0.039(3) 0.035(3) -0.007(2) -0.001(2) -0.005(2)
C4P 0.038(3) 0.019(2) 0.032(3) 0.000(2) 0.001(2) -0.006(2)
C3T 0.019(2) 0.026(3) 0.034(3) 0.0033(19) 0.0042(19) 0.000(2)
C3 0.020(2) 0.028(3) 0.038(3) -0.002(2) 0.004(2) 0.004(2)
C3S 0.042(3) 0.024(3) 0.041(3) -0.007(2) 0.006(2) 0.004(2)
C6P 0.023(2) 0.022(2) 0.027(3) -0.002(2) 0.000(2) 0.001(2)
C4U 0.019(2) 0.050(3) 0.030(3) 0.005(2) -0.003(2) -0.001(2)
C4S 0.060(3) 0.016(3) 0.033(3) -0.004(3) -0.005(3) 0.001(2)
C3U 0.036(3) 0.035(3) 0.030(3) 0.014(2) 0.000(2) 0.002(2)
C5P 0.026(3) 0.025(3) 0.030(3) 0.002(2) -0.001(2) -0.007(2)
C3R 0.020(2) 0.038(3) 0.036(3) 0.003(2) 0.001(2) 0.009(2)
C2R 0.027(3) 0.028(3) 0.024(3) 0.001(2) 0.001(2) 0.000(2)
C61 0.023(2) 0.027(3) 0.019(2) 0.000(2) 0.0045(19) 0.003(2)

loop_
_atom_type_symbol
_atom_type_description
_atom_type_scat_dispersion_real
_atom_type_scat_dispersion_imag
_atom_type_scat_source
C C 0.0033 0.0016 'International Tables Vol C Tables 4.2.6.8 and 6.1.1.4'
H H 0 0 'International Tables Vol C Tables 4.2.6.8 and 6.1.1.4'
N N 0.0061 0.0033 'International Tables Vol C Tables 4.2.6.8 and 6.1.1.4'
O O 0.0106 0.006 'International Tables Vol C Tables 4.2.6.8 and 6.1.1.4'
F F 0.0171 0.0103 'International Tables Vol C Tables 4.2.6.8 and 6.1.1.4'
P P 0.1023 0.0942 'International Tables Vol C Tables 4.2.6.8 and 6.1.1.4'
Cu Cu 0.3201 1.2651 'International Tables Vol C Tables 4.2.6.8 and 6.1.1.4'

loop_
_exptl_crystal_face_index_h
_exptl_crystal_face_index_k
_exptl_crystal_face_index_l
_exptl_crystal_face_perp_dist
1 0 0 0.055
-16 17 -11 0.121
0 1 0 0.07
0 -1 0 0.07
0 0 1 0.13
0 0 -1 0.11

loop_
_geom_angle_atom_site_label_1
_geom_angle_atom_site_label_2
_geom_angle_atom_site_label_3
_geom_angle_site_symmetry_1
_geom_angle_site_symmetry_3
_geom_angle
_geom_angle_publ_flag
P2 Cu P1 . . 130.68(4) ?
P1 Cu O4 . . 91.13(9) ?
P1 Cu O61 . . 107.04(8) ?
N5 Cu P1 . . 108.20(10) ?
P2 Cu O4 . . 102.85(9) ?
P2 Cu O61 . . 88.81(8) ?
N5 Cu P2 . . 121.10(10) ?
O4 Cu O61 . . 143.90(10) ?
O4 Cu N5 . . 74.30(10) ?
O61 Cu N5 . . 70.50(10) ?
C1P P1 C1Q . . 103.8(2) ?
C1P P1 C1R . . 107.41(19) ?
C1Q P1 C1R . . 101.13(19) ?
C1P P1 Cu . . 108.38(14) ?
C1Q P1 Cu . . 117.90(14) ?
C1R P1 Cu . . 117.02(14) ?
F3 P3 F5 . . 91.82(17) ?
F3 P3 F1 . . 91.25(18) ?
F5 P3 F1 . . 90.51(17) ?
F3 P3 F2 . . 90.15(18) ?
F5 P3 F2 . . 178.02(19) ?
F1 P3 F2 . . 89.66(18) ?
F3 P3 F6 . . 89.31(18) ?
F5 P3 F6 . . 89.44(17) ?
F1 P3 F6 . . 179.4(2) ?
F2 P3 F6 . . 90.37(17) ?
F3 P3 F4 . . 179.0(2) ?
F5 P3 F4 . . 88.81(16) ?
F1 P3 F4 . . 89.51(17) ?
F2 P3 F4 . . 89.22(18) ?
F6 P3 F4 . . 89.94(17) ?
C1U P2 C1S . . 103.53(19) ?
C1U P2 C1T . . 100.84(19) ?
C1S P2 C1T . . 105.4(2) ?
C1U P2 Cu . . 116.22(14) ?
C1S P2 Cu . . 114.68(14) ?
C1T P2 Cu . . 114.54(14) ?
C4 N3 C2 . . 125.2(4) ?
C4 N3 C3 . . 119.0(4) ?
C2 N3 C3 . . 115.8(4) ?
C8A N1 C2 . . 122.9(4) ?
C8A N1 C1 . . 119.3(4) ?
C2 N1 C1 . . 117.7(4) ?
C8A N8 C7 . . 116.8(4) ?
C6 N5 C4A . . 117.9(4) ?
C6 N5 Cu . . 123.6(3) ?
C4A N5 Cu . . 117.8(3) ?
N8 C8A N1 . . 118.8(4) ?
N8 C8A C4A . . 122.0(4) ?
N1 C8A C4A . . 119.2(4) ?
C1U C6U C5U . . 120.2(4) ?
C1U C6U H6U . . 119.9 ?
C5U C6U H6U . . 119.9 ?
C3U C2U C1U . . 120.8(4) ?
C3U C2U H2U . . 119.6 ?
C1U C2U H2U . . 119.6 ?
N8 C7 C6 . . 121.4(4) ?
N8 C7 C71 . . 115.6(4) ?
C6 C7 C71 . . 123.0(4) ?
C2Q C1Q C6Q . . 118.8(4) ?
C2Q C1Q P1 . . 119.5(3) ?
C6Q C1Q P1 . . 121.6(3) ?
C6U C1U C2U . . 118.8(4) ?
C6U C1U P2 . . 123.8(3) ?
C2U C1U P2 . . 116.9(3) ?
C2R C1R C6R . . 118.2(4) ?
C2R C1R P1 . . 125.1(3) ?
C6R C1R P1 . . 116.5(3) ?
C2P C1P C6P . . 118.0(4) ?
C2P C1P P1 . . 122.2(3) ?
C6P C1P P1 . . 118.9(3) ?
C4S C5S C6S . . 120.6(5) ?
C4S C5S H5S . . 119.7 ?
C6S C5S H5S . . 119.7 ?
C1T C2T C3T . . 120.2(4) ?
C1T C2T H2T . . 119.9 ?
C3T C2T H2T . . 119.9 ?
N5 C4A C8A . . 121.0(4) ?
N5 C4A C4 . . 117.8(4) ?
C8A C4A C4 . . 121.2(4) ?
O4 C4 N3 . . 122.6(4) ?
O4 C4 C4A . . 122.8(4) ?
N3 C4 C4A . . 114.6(4) ?
C7 C71 H71A . . 109.5 ?
C7 C71 H71B . . 109.5 ?
H71A C71 H71B . . 109.5 ?
C7 C71 H71C . . 109.5 ?
H71A C71 H71C . . 109.5 ?
H71B C71 H71C . . 109.5 ?
C5Q C6Q C1Q . . 120.5(4) ?
C5Q C6Q H6Q . . 119.8 ?
C1Q C6Q H6Q . . 119.8 ?
C3Q C2Q C1Q . . 120.8(4) ?
C3Q C2Q H2Q . . 119.6 ?
C1Q C2Q H2Q . . 119.6 ?
C5R C6R C1R . . 120.6(4) ?
C5R C6R H6R . . 119.7 ?
C1R C6R H6R . . 119.7 ?
O2 C2 N1 . . 122.9(4) ?
O2 C2 N3 . . 120.3(4) ?
N1 C2 N3 . . 116.7(4) ?
C2Q C3Q C4Q . . 120.2(4) ?
C2Q C3Q H3Q . . 119.9 ?
C4Q C3Q H3Q . . 119.9 ?
C6T C1T C2T . . 119.0(4) ?
C6T C1T P2 . . 121.1(3) ?
C2T C1T P2 . . 119.7(3) ?
C4Q C5Q C6Q . . 120.4(4) ?
C4Q C5Q H5Q . . 119.8 ?
C6Q C5Q H5Q . . 119.8 ?
C5S C6S C1S . . 120.3(5) ?
C5S C6S H6S . . 119.8 ?
C1S C6S H6S . . 119.8 ?
C4R C5R C6R . . 120.1(4) ?
C4R C5R H5R . . 119.9 ?
C6R C5R H5R . . 119.9 ?
C5T C4T C3T . . 120.7(4) ?
C5T C4T H4T . . 119.7 ?
C3T C4T H4T . . 119.7 ?
C3S C2S C1S . . 120.8(5) ?
C3S C2S H2S . . 119.6 ?
C1S C2S H2S . . 119.6 ?
C4T C5T C6T . . 119.3(4) ?
C4T C5T H5T . . 120.3 ?
C6T C5T H5T . . 120.3 ?
N5 C6 C7 . . 120.4(4) ?
N5 C6 C61 . . 113.6(4) ?
C7 C6 C61 . . 126.0(4) ?
C6S C1S C2S . . 118.6(4) ?
C6S C1S P2 . . 122.5(3) ?
C2S C1S P2 . . 118.9(3) ?
C5T C6T C1T . . 121.3(4) ?
C5T C6T H6T . . 119.4 ?
C1T C6T H6T . . 119.4 ?
C61 C62 H62A . . 109.5 ?
C61 C62 H62B . . 109.5 ?
H62A C62 H62B . . 109.5 ?
C61 C62 H62C . . 109.5 ?
H62A C62 H62C . . 109.5 ?
H62B C62 H62C . . 109.5 ?
N1 C1 H1A . . 109.5 ?
N1 C1 H1B . . 109.5 ?
H1A C1 H1B . . 109.5 ?
N1 C1 H1C . . 109.5 ?
H1A C1 H1C . . 109.5 ?
H1B C1 H1C . . 109.5 ?
C4P C3P C2P . . 120.2(4) ?
C4P C3P H3P . . 119.9 ?
C2P C3P H3P . . 119.9 ?
C5Q C4Q C3Q . . 119.4(4) ?
C5Q C4Q H4Q . . 120.3 ?
C3Q C4Q H4Q . . 120.3 ?
C1P C2P C3P . . 120.6(4) ?
C1P C2P H2P . . 119.7 ?
C3P C2P H2P . . 119.7 ?
C5R C4R C3R . . 120.5(4) ?
C5R C4R H4R . . 119.8 ?
C3R C4R H4R . . 119.8 ?
C4U C5U C6U . . 120.2(5) ?
C4U C5U H5U . . 119.9 ?
C6U C5U H5U . . 119.9 ?
C5P C4P C3P . . 120.6(4) ?
C5P C4P H4P . . 119.7 ?
C3P C4P H4P . . 119.7 ?
C4T C3T C2T . . 119.6(4) ?
C4T C3T H3T . . 120.2 ?
C2T C3T H3T . . 120.2 ?
N3 C3 H3A . . 109.5 ?
N3 C3 H3B . . 109.5 ?
H3A C3 H3B . . 109.5 ?
N3 C3 H3C . . 109.5 ?
H3A C3 H3C . . 109.5 ?
H3B C3 H3C . . 109.5 ?
C2S C3S C4S . . 119.5(5) ?
C2S C3S H3S . . 120.2 ?
C4S C3S H3S . . 120.2 ?
C5P C6P C1P . . 121.0(4) ?
C5P C6P H6P . . 119.5 ?
C1P C6P H6P . . 119.5 ?
C5U C4U C3U . . 120.2(4) ?
C5U C4U H4U . . 119.9 ?
C3U C4U H4U . . 119.9 ?
C5S C4S C3S . . 120.1(4) ?
C5S C4S H4S . . 120 ?
C3S C4S H4S . . 120 ?
C2U C3U C4U . . 119.8(5) ?
C2U C3U H3U . . 120.1 ?
C4U C3U H3U . . 120.1 ?
C4P C5P C6P . . 119.6(4) ?
C4P C5P H5P . . 120.2 ?
C6P C5P H5P . . 120.2 ?
C4R C3R C2R . . 120.3(5) ?
C4R C3R H3R . . 119.8 ?
C2R C3R H3R . . 119.8 ?
C3R C2R C1R . . 120.2(4) ?
C3R C2R H2R . . 119.9 ?
C1R C2R H2R . . 119.9 ?
O61 C61 C6 . . 118.3(4) ?
O61 C61 C62 . . 121.5(4) ?
C6 C61 C62 . . 119.7(4) ?

loop_
_geom_bond_atom_site_label_1
_geom_bond_atom_site_label_2
_geom_bond_site_symmetry_2
_geom_bond_distance
_geom_bond_publ_flag
Cu N5 . 2.036(3) y
Cu P2 . 2.2120(10) y
Cu P1 . 2.2380(10) y
Cu O4 . 2.466(3) y
Cu O61 . 2.529(3) y
P1 C1P . 1.800(4) ?
P1 C1Q . 1.812(4) ?
P1 C1R . 1.815(4) ?
P3 F3 . 1.563(3) ?
P3 F5 . 1.576(3) ?
P3 F1 . 1.578(3) ?
P3 F2 . 1.580(3) ?
P3 F6 . 1.585(3) ?
P3 F4 . 1.590(3) ?
P2 C1U . 1.809(4) ?
P2 C1S . 1.817(4) ?
P2 C1T . 1.818(4) ?
O2 C2 . 1.198(5) ?
O4 C4 . 1.225(5) ?
O61 C61 . 1.209(5) ?
N3 C4 . 1.372(5) ?
N3 C2 . 1.392(6) ?
N3 C3 . 1.468(6) ?
N1 C8A . 1.366(5) ?
N1 C2 . 1.370(5) ?
N1 C1 . 1.481(6) ?
N8 C8A . 1.325(5) ?
N8 C7 . 1.336(6) ?
N5 C6 . 1.324(5) ?
N5 C4A . 1.334(5) ?
C8A C4A . 1.384(6) ?
C6U C1U . 1.375(6) ?
C6U C5U . 1.380(6) ?
C6U H6U . 0.93 ?
C2U C3U . 1.369(6) ?
C2U C1U . 1.388(6) ?
C2U H2U . 0.93 ?
C7 C6 . 1.408(6) ?
C7 C71 . 1.489(6) ?
C1Q C2Q . 1.375(6) ?
C1Q C6Q . 1.380(6) ?
C1R C2R . 1.388(6) ?
C1R C6R . 1.390(6) ?
C1P C2P . 1.378(6) ?
C1P C6P . 1.392(6) ?
C5S C4S . 1.352(7) ?
C5S C6S . 1.373(6) ?
C5S H5S . 0.93 ?
C2T C1T . 1.380(6) ?
C2T C3T . 1.389(6) ?
C2T H2T . 0.93 ?
C4A C4 . 1.449(6) ?
C71 H71A . 0.96 ?
C71 H71B . 0.96 ?
C71 H71C . 0.96 ?
C6Q C5Q . 1.377(6) ?
C6Q H6Q . 0.93 ?
C2Q C3Q . 1.372(6) ?
C2Q H2Q . 0.93 ?
C6R C5R . 1.383(6) ?
C6R H6R . 0.93 ?
C3Q C4Q . 1.379(7) ?
C3Q H3Q . 0.93 ?
C1T C6T . 1.378(6) ?
C5Q C4Q . 1.369(6) ?
C5Q H5Q . 0.93 ?
C6S C1S . 1.378(6) ?
C6S H6S . 0.93 ?
C5R C4R . 1.346(7) ?
C5R H5R . 0.93 ?
C4T C5T . 1.369(6) ?
C4T C3T . 1.376(6) ?
C4T H4T . 0.93 ?
C2S C3S . 1.362(6) ?
C2S C1S . 1.387(6) ?
C2S H2S . 0.93 ?
C5T C6T . 1.377(6) ?
C5T H5T . 0.93 ?
C6 C61 . 1.485(6) ?
C6T H6T . 0.93 ?
C62 C61 . 1.485(6) ?
C62 H62A . 0.96 ?
C62 H62B . 0.96 ?
C62 H62C . 0.96 ?
C1 H1A . 0.96 ?
C1 H1B . 0.96 ?
C1 H1C . 0.96 ?
C3P C4P . 1.363(7) ?
C3P C2P . 1.380(6) ?
C3P H3P . 0.93 ?
C4Q H4Q . 0.93 ?
C2P H2P . 0.93 ?
C4R C3R . 1.373(6) ?
C4R H4R . 0.93 ?
C5U C4U . 1.367(7) ?
C5U H5U . 0.93 ?
C4P C5P . 1.361(6) ?
C4P H4P . 0.93 ?
C3T H3T . 0.93 ?
C3 H3A . 0.96 ?
C3 H3B . 0.96 ?
C3 H3C . 0.96 ?
C3S C4S . 1.387(7) ?
C3S H3S . 0.93 ?
C6P C5P . 1.377(6) ?
C6P H6P . 0.93 ?
C4U C3U . 1.371(7) ?
C4U H4U . 0.93 ?
C4S H4S . 0.93 ?
C3U H3U . 0.93 ?
C5P H5P . 0.93 ?
C3R C2R . 1.377(6) ?
C3R H3R . 0.93 ?
C2R H2R . 0.93 ?

loop_
_geom_torsion_atom_site_label_1
_geom_torsion_atom_site_label_2
_geom_torsion_atom_site_label_3
_geom_torsion_atom_site_label_4
_geom_torsion_site_symmetry_1
_geom_torsion_site_symmetry_2
_geom_torsion_site_symmetry_3
_geom_torsion_site_symmetry_4
_geom_torsion
_geom_torsion_publ_flag
N5 Cu P1 C1P . . . . 23.80(18) ?
P2 Cu P1 C1P . . . . -158.14(15) ?
N5 Cu P1 C1Q . . . . -93.63(19) ?
P2 Cu P1 C1Q . . . . 84.43(17) ?
N5 Cu P1 C1R . . . . 145.35(19) ?
P2 Cu P1 C1R . . . . -36.59(17) ?
N5 Cu P2 C1U . . . . 20.5(2) ?
P1 Cu P2 C1U . . . . -157.32(16) ?
N5 Cu P2 C1S . . . . 141.42(19) ?
P1 Cu P2 C1S . . . . -36.43(17) ?
N5 Cu P2 C1T . . . . -96.56(18) ?
P1 Cu P2 C1T . . . . 85.59(15) ?
P2 Cu N5 C6 . . . . -80.8(3) ?
P1 Cu N5 C6 . . . . 97.5(3) ?
P2 Cu N5 C4A . . . . 108.6(3) ?
P1 Cu N5 C4A . . . . -73.1(3) ?
C7 N8 C8A N1 . . . . -171.8(4) ?
C7 N8 C8A C4A . . . . 7.7(6) ?
C2 N1 C8A N8 . . . . 178.5(4) ?
C1 N1 C8A N8 . . . . 2.2(6) ?
C2 N1 C8A C4A . . . . -1.0(6) ?
C1 N1 C8A C4A . . . . -177.3(4) ?
C8A N8 C7 C6 . . . . -4.2(6) ?
C8A N8 C7 C71 . . . . 176.2(4) ?
C1P P1 C1Q C2Q . . . . -133.2(4) ?
C1R P1 C1Q C2Q . . . . 115.6(4) ?
Cu P1 C1Q C2Q . . . . -13.3(4) ?
C1P P1 C1Q C6Q . . . . 51.2(4) ?
C1R P1 C1Q C6Q . . . . -60.1(4) ?
Cu P1 C1Q C6Q . . . . 171.0(3) ?
C5U C6U C1U C2U . . . . -1.7(6) ?
C5U C6U C1U P2 . . . . 170.3(3) ?
C3U C2U C1U C6U . . . . 3.0(6) ?
C3U C2U C1U P2 . . . . -169.5(4) ?
C1S P2 C1U C6U . . . . 18.9(4) ?
C1T P2 C1U C6U . . . . -90.0(4) ?
Cu P2 C1U C6U . . . . 145.5(3) ?
C1S P2 C1U C2U . . . . -169.0(3) ?
C1T P2 C1U C2U . . . . 82.1(4) ?
Cu P2 C1U C2U . . . . -42.4(4) ?
C1P P1 C1R C2R . . . . -23.5(4) ?
C1Q P1 C1R C2R . . . . 84.9(4) ?
Cu P1 C1R C2R . . . . -145.6(3) ?
C1P P1 C1R C6R . . . . 161.7(3) ?
C1Q P1 C1R C6R . . . . -89.8(4) ?
Cu P1 C1R C6R . . . . 39.6(4) ?
C1Q P1 C1P C2P . . . . -148.2(4) ?
C1R P1 C1P C2P . . . . -41.6(4) ?
Cu P1 C1P C2P . . . . 85.7(4) ?
C1Q P1 C1P C6P . . . . 42.7(4) ?
C1R P1 C1P C6P . . . . 149.3(3) ?
Cu P1 C1P C6P . . . . -83.4(3) ?
C6 N5 C4A C8A . . . . -3.3(6) ?
Cu N5 C4A C8A . . . . 167.9(3) ?
C6 N5 C4A C4 . . . . 173.8(4) ?
Cu N5 C4A C4 . . . . -15.0(5) ?
N8 C8A C4A N5 . . . . -4.2(6) ?
N1 C8A C4A N5 . . . . 175.3(4) ?
N8 C8A C4A C4 . . . . 178.8(4) ?
N1 C8A C4A C4 . . . . -1.7(6) ?
C2 N3 C4 O4 . . . . 178.5(4) ?
C3 N3 C4 O4 . . . . -1.1(6) ?
C2 N3 C4 C4A . . . . -3.7(6) ?
C3 N3 C4 C4A . . . . 176.7(3) ?
N5 C4A C4 O4 . . . . 4.6(6) ?
C8A C4A C4 O4 . . . . -178.3(4) ?
N5 C4A C4 N3 . . . . -173.2(4) ?
C8A C4A C4 N3 . . . . 3.9(5) ?
C2Q C1Q C6Q C5Q . . . . -1.1(6) ?
P1 C1Q C6Q C5Q . . . . 174.6(3) ?
C6Q C1Q C2Q C3Q . . . . 1.6(7) ?
P1 C1Q C2Q C3Q . . . . -174.2(3) ?
C2R C1R C6R C5R . . . . -0.4(6) ?
P1 C1R C6R C5R . . . . 174.7(3) ?
C8A N1 C2 O2 . . . . -179.4(4) ?
C1 N1 C2 O2 . . . . -3.1(6) ?
C8A N1 C2 N3 . . . . 1.4(5) ?
C1 N1 C2 N3 . . . . 177.7(4) ?
C4 N3 C2 O2 . . . . -178.0(4) ?
C3 N3 C2 O2 . . . . 1.6(6) ?
C4 N3 C2 N1 . . . . 1.2(6) ?
C3 N3 C2 N1 . . . . -179.2(3) ?
C1Q C2Q C3Q C4Q . . . . -1.0(7) ?
C3T C2T C1T C6T . . . . -0.3(6) ?
C3T C2T C1T P2 . . . . 174.4(3) ?
C1U P2 C1T C6T . . . . 22.1(4) ?
C1S P2 C1T C6T . . . . -85.3(4) ?
Cu P2 C1T C6T . . . . 147.7(3) ?
C1U P2 C1T C2T . . . . -152.5(3) ?
C1S P2 C1T C2T . . . . 100.1(4) ?
Cu P2 C1T C2T . . . . -26.9(4) ?
C1Q C6Q C5Q C4Q . . . . 0.0(7) ?
C4S C5S C6S C1S . . . . -1.2(7) ?
C1R C6R C5R C4R . . . . 1.0(7) ?
C3T C4T C5T C6T . . . . -0.2(7) ?
C4A N5 C6 C7 . . . . 6.7(6) ?
Cu N5 C6 C7 . . . . -163.9(3) ?
C4A N5 C6 C61 . . . . -170.6(4) ?
Cu N5 C6 C61 . . . . 18.8(5) ?
N8 C7 C6 N5 . . . . -3.1(6) ?
C71 C7 C6 N5 . . . . 176.5(4) ?
N8 C7 C6 C61 . . . . 173.8(4) ?
C71 C7 C6 C61 . . . . -6.6(7) ?
C5S C6S C1S C2S . . . . -0.2(7) ?
C5S C6S C1S P2 . . . . -178.5(4) ?
C3S C2S C1S C6S . . . . 2.1(7) ?
C3S C2S C1S P2 . . . . -179.6(4) ?
C1U P2 C1S C6S . . . . -116.1(4) ?
C1T P2 C1S C6S . . . . -10.7(4) ?
Cu P2 C1S C6S . . . . 116.2(4) ?
C1U P2 C1S C2S . . . . 65.6(4) ?
C1T P2 C1S C2S . . . . 171.1(3) ?
Cu P2 C1S C2S . . . . -62.0(4) ?
C4T C5T C6T C1T . . . . -0.6(7) ?
C2T C1T C6T C5T . . . . 0.8(6) ?
P2 C1T C6T C5T . . . . -173.8(3) ?
C6Q C5Q C4Q C3Q . . . . 0.6(7) ?
C2Q C3Q C4Q C5Q . . . . -0.1(7) ?
C6P C1P C2P C3P . . . . -0.6(6) ?
P1 C1P C2P C3P . . . . -169.8(4) ?
C4P C3P C2P C1P . . . . 1.1(7) ?
C6R C5R C4R C3R . . . . -0.7(7) ?
C1U C6U C5U C4U . . . . -0.4(7) ?
C2P C3P C4P C5P . . . . -0.1(7) ?
C5T C4T C3T C2T . . . . 0.7(7) ?
C1T C2T C3T C4T . . . . -0.4(6) ?
C1S C2S C3S C4S . . . . -2.5(7) ?
C2P C1P C6P C5P . . . . -0.8(6) ?
P1 C1P C6P C5P . . . . 168.8(3) ?
C6U C5U C4U C3U . . . . 1.3(7) ?
C6S C5S C4S C3S . . . . 0.8(7) ?
C2S C3S C4S C5S . . . . 1.1(8) ?
C1U C2U C3U C4U . . . . -2.2(7) ?
C5U C4U C3U C2U . . . . 0.0(7) ?
C3P C4P C5P C6P . . . . -1.3(7) ?
C1P C6P C5P C4P . . . . 1.7(7) ?
C5R C4R C3R C2R . . . . -0.2(7) ?
C4R C3R C2R C1R . . . . 0.7(7) ?
C6R C1R C2R C3R . . . . -0.4(6) ?
P1 C1R C2R C3R . . . . -175.1(4) ?
N5 C6 C61 O61 . . . . -31.9(6) ?
C7 C6 C61 O61 . . . . 151.0(4) ?
N5 C6 C61 C62 . . . . 140.4(4) ?
C7 C6 C61 C62 . . . . -36.8(6) ?
